data_7202283
loop_
_publ_author_name
'Busi, Sara'
'Saxell, Heidi'
'Fr\"ohlich, Roland'
'Rissanen, Kari'

_publ_section_title
;
 The role of cation&#x22EF;\p interactions in capsule formation:
 co-crystals of resorcinarenes and alkyl ammonium salts
;
_journal_issue 12
_journal_name_full CrystEngComm
_journal_page_first 1803
_journal_paper_doi 10.1039/b809503e
_journal_volume 10
_journal_year 2008
_chemical_absolute_configuration unk
_chemical_formula_sum 'C96.5 H142 Br N O24'
_chemical_formula_weight 1780.02
_chemical_name_systematic
;
?
;
_space_group_IT_number 78
_symmetry_cell_setting tetragonal
_symmetry_space_group_name_Hall 'P 4cw'
_symmetry_space_group_name_H-M 'P 43'
_atom_sites_solution_hydrogens geom
_atom_sites_solution_primary direct
_atom_sites_solution_secondary difmap
_audit_creation_date 2008-08-12T12:08:56-00:00
_audit_creation_method 'WinGX routine CIF_UPDATE'
_cell_angle_alpha 90
_cell_angle_beta 90
_cell_angle_gamma 90
_cell_formula_units_Z 4
_cell_length_a 17.7258(4)
_cell_length_b 17.7258(4)
_cell_length_c 33.5699(8)
_cell_measurement_reflns_used 19790
_cell_measurement_temperature 173(2)
_cell_measurement_theta_max 25
_cell_measurement_theta_min 1.1
_cell_measurement_wavelength 0.71073
_cell_volume 10547.8(4)
_computing_structure_refinement 'SHELXL-97 (Sheldrick, 1997)'
_diffrn_ambient_temperature 173(2)
_diffrn_detector 'CCD plate'
_diffrn_measured_fraction_theta_full 0.884
_diffrn_measured_fraction_theta_max 0.884
_diffrn_measurement_device '95mm CCD camera on \k-goniostat'
_diffrn_measurement_device_type KappaCCD
_diffrn_measurement_method 'CCD rotation images, thick slices'
_diffrn_radiation_monochromator graphite
_diffrn_radiation_probe x-ray
_diffrn_radiation_type MoK\a
_diffrn_radiation_wavelength 0.71073
_diffrn_reflns_av_R_equivalents 0.047
_diffrn_reflns_av_unetI/netI 0.0905
_diffrn_reflns_limit_h_max 18
_diffrn_reflns_limit_h_min -12
_diffrn_reflns_limit_k_max 17
_diffrn_reflns_limit_k_min -19
_diffrn_reflns_limit_l_max 36
_diffrn_reflns_limit_l_min -33
_diffrn_reflns_number 12802
_diffrn_reflns_theta_full 22.5
_diffrn_reflns_theta_max 22.5
_diffrn_reflns_theta_min 2.93
_diffrn_source 'Enraf Nonius FR590'
_exptl_absorpt_coefficient_mu 0.455
_exptl_absorpt_correction_T_max 0.8569
_exptl_absorpt_correction_T_min 0.8044
_exptl_absorpt_correction_type none
_exptl_crystal_colour colorless
_exptl_crystal_density_diffrn 1.121
_exptl_crystal_density_method 'not measured'
_exptl_crystal_description prism
_exptl_crystal_F_000 3820
_exptl_crystal_size_max 0.5
_exptl_crystal_size_mid 0.4
_exptl_crystal_size_min 0.35
_refine_diff_density_max 0.989
_refine_diff_density_min -0.422
_refine_diff_density_rms 0.088
_refine_ls_abs_structure_details 'Flack H D (1983), Acta Cryst. A39, 876-881'
_refine_ls_abs_structure_Flack 0.51(2)
_refine_ls_extinction_method none
_refine_ls_goodness_of_fit_ref 1.068
_refine_ls_hydrogen_treatment constr
_refine_ls_matrix_type full
_refine_ls_number_parameters 1095
_refine_ls_number_reflns 9194
_refine_ls_number_restraints 35
_refine_ls_restrained_S_all 1.07
_refine_ls_R_factor_all 0.1359
_refine_ls_R_factor_gt 0.0938
_refine_ls_shift/su_max 0.056
_refine_ls_shift/su_mean 0.01
_refine_ls_structure_factor_coef Fsqd
_refine_ls_weighting_details 'calc w=1/[\s^2^(Fo^2^)+(0.1476P)^2^+31.7874P] where P=(Fo^2^+2Fc^2^)/3'
_refine_ls_weighting_scheme calc
_refine_ls_wR_factor_gt 0.2376
_refine_ls_wR_factor_ref 0.2768
_reflns_number_gt 6502
_reflns_number_total 9194
_reflns_threshold_expression >2sigma(I)
_cod_data_source_file b809503e.txt
_cod_data_source_block 1
_cod_original_formula_sum 'C96.50 H142 Br N O24'
_cod_database_code 7202283

loop_
_symmetry_equiv_pos_as_xyz
'x, y, z'
'-x, -y, z+1/2'
'-y, x, z+3/4'
'y, -x, z+1/4'

loop_
_atom_site_label
_atom_site_type_symbol
_atom_site_fract_x
_atom_site_fract_y
_atom_site_fract_z
_atom_site_U_iso_or_equiv
_atom_site_adp_type
_atom_site_occupancy
_atom_site_symmetry_multiplicity
_atom_site_calc_flag
_atom_site_refinement_flags
_atom_site_disorder_assembly
_atom_site_disorder_group
C1 C 1.1910(8) 0.4141(8) 0.1493(4) 0.033(4) Uani 1 1 d . . .
O4 O 0.9856(7) 0.3339(7) 0.1055(3) 0.063(3) Uani 1 1 d . . .
H4 H 0.9671 0.3649 0.0893 0.094 Uiso 1 1 calc R . .
C2 C 1.1572(8) 0.3454(8) 0.1598(5) 0.046(5) Uani 1 1 d . . .
H2 H 1.1841 0.3154 0.1785 0.055 Uiso 1 1 calc R . .
C3 C 1.0932(8) 0.3174(8) 0.1471(4) 0.034(4) Uani 1 1 d . . .
C4 C 1.0525(8) 0.3616(10) 0.1200(5) 0.049(5) Uani 1 1 d . . .
C5 C 1.0802(8) 0.4315(8) 0.1066(4) 0.034(4) Uani 1 1 d . . .
H5 H 1.0546 0.4595 0.0867 0.041 Uiso 1 1 calc R . .
C6 C 1.1473(9) 0.4583(9) 0.1238(4) 0.043(4) Uani 1 1 d . . .
O6 O 1.1742(6) 0.5287(6) 0.1128(3) 0.049(3) Uani 1 1 d . . .
H6 H 1.1462 0.5469 0.0951 0.074 Uiso 1 1 calc R . .
C7 C 1.0633(8) 0.2399(7) 0.1600(5) 0.038(3) Uani 1 1 d . . .
H7 H 1.0264 0.2232 0.1393 0.046 Uiso 1 1 calc R . .
C8 C 1.0181(8) 0.2476(7) 0.2009(4) 0.034(4) Uani 1 1 d . . .
C9 C 1.0524(6) 0.2406(7) 0.2370(5) 0.037(3) Uani 1 1 d . . .
H9 H 1.1053 0.2318 0.237 0.044 Uiso 1 1 calc R . .
C10 C 1.0171(8) 0.2450(8) 0.2735(5) 0.041(4) Uani 1 1 d . . .
C11 C 0.9362(9) 0.2564(8) 0.2702(5) 0.046(4) Uani 1 1 d . . .
O11 O 0.8942(6) 0.2611(7) 0.3041(3) 0.061(3) Uani 1 1 d . . .
H11 H 0.917 0.2878 0.3209 0.091 Uiso 1 1 calc R . .
C12 C 0.8999(7) 0.2638(8) 0.2332(5) 0.046(4) Uani 1 1 d . . .
H12 H 0.8469 0.2712 0.2323 0.055 Uiso 1 1 calc R . .
C13A C 0.9394(9) 0.2604(8) 0.1992(5) 0.047(4) Uani 1 1 d . . .
O13 O 0.8988(6) 0.2688(7) 0.1633(3) 0.062(3) Uani 1 1 d . . .
H13 H 0.9063 0.3122 0.154 0.093 Uiso 1 1 calc R . .
C14 C 1.0557(8) 0.2365(9) 0.3123(5) 0.047(4) Uani 1 1 d . . .
H14 H 1.0165 0.2182 0.3314 0.057 Uiso 1 1 calc R . .
C15 C 1.0816(8) 0.3104(8) 0.3277(5) 0.034(3) Uani 1 1 d . . .
C16 C 1.1541(9) 0.3393(9) 0.3165(4) 0.041(4) Uani 1 1 d . . .
H16 H 1.1849 0.3105 0.2991 0.05 Uiso 1 1 calc R . .
C17 C 1.1814(8) 0.4096(10) 0.3308(5) 0.041(4) Uani 1 1 d . . .
C18 C 1.1372(8) 0.4482(8) 0.3572(5) 0.034(3) Uani 1 1 d . . .
O18 O 1.1641(6) 0.5150(6) 0.3717(3) 0.055(3) Uani 1 1 d . . .
H18 H 1.1848 0.5392 0.3531 0.082 Uiso 1 1 calc R . .
C19 C 1.0669(8) 0.4217(9) 0.3677(5) 0.045(4) Uani 1 1 d . . .
H19 H 1.0356 0.45 0.3851 0.054 Uiso 1 1 calc R . .
C20 C 1.0420(9) 0.3531(9) 0.3526(4) 0.040(4) Uani 1 1 d . . .
O20 O 0.9721(6) 0.3272(6) 0.3639(3) 0.047(3) Uani 1 1 d D . .
H20 H 0.9522 0.3581 0.3797 0.071 Uiso 1 1 calc RD . .
C21 C 1.2580(8) 0.4360(9) 0.3165(4) 0.041(4) Uani 1 1 d . . .
H21 H 1.2759 0.4725 0.3371 0.049 Uiso 1 1 calc R . .
C22 C 1.2539(7) 0.4799(7) 0.2787(4) 0.030(3) Uani 1 1 d . . .
C23 C 1.2599(6) 0.4476(7) 0.2419(5) 0.038(3) Uani 1 1 d . . .
H23 H 1.268 0.3947 0.2408 0.046 Uiso 1 1 calc R . .
C24 C 1.2551(8) 0.4867(8) 0.2057(4) 0.037(4) Uani 1 1 d . . .
C25 C 1.2404(9) 0.5631(8) 0.2073(5) 0.046(4) Uani 1 1 d . . .
O25 O 1.2368(6) 0.6094(6) 0.1737(3) 0.056(3) Uani 1 1 d . . .
H25 H 1.2253 0.5834 0.1537 0.083 Uiso 1 1 calc R . .
C26 C 1.2365(7) 0.5992(7) 0.2431(6) 0.051(4) Uani 1 1 d . . .
H26 H 1.2312 0.6525 0.2438 0.061 Uiso 1 1 calc R . .
C27 C 1.2403(9) 0.5588(9) 0.2784(4) 0.046(4) Uani 1 1 d . . .
O27 O 1.2325(7) 0.5961(5) 0.3140(3) 0.062(3) Uani 1 1 d D . .
H27 H 1.2301 0.6428 0.3097 0.093 Uiso 1 1 calc RD . .
C28 C 1.2654(8) 0.4440(8) 0.1643(5) 0.038(3) Uani 1 1 d . . .
H28 H 1.2818 0.4832 0.1447 0.046 Uiso 1 1 calc R . .
C29 C 1.1261(9) 0.1805(7) 0.1614(5) 0.044(4) Uani 1 1 d . . .
H29A H 1.1531 0.18 0.1356 0.052 Uiso 1 1 calc R . .
H29B H 1.1629 0.1944 0.1824 0.052 Uiso 1 1 calc R . .
C30 C 1.0954(10) 0.1017(7) 0.1700(6) 0.056(5) Uani 1 1 d . . .
H30A H 1.0658 0.1034 0.1949 0.067 Uiso 1 1 calc R . .
H30B H 1.0606 0.0872 0.1482 0.067 Uiso 1 1 calc R . .
C31 C 1.1539(9) 0.0431(8) 0.1739(6) 0.051(5) Uani 1 1 d . . .
H31B H 1.1871 0.0566 0.1965 0.061 Uiso 1 1 calc R . .
H31C H 1.1852 0.0436 0.1494 0.061 Uiso 1 1 calc R . .
C32 C 1.1254(11) -0.0353(9) 0.1803(7) 0.081(7) Uani 1 1 d . . .
H32A H 1.1681 -0.0705 0.1806 0.122 Uiso 1 1 calc R . .
H32B H 1.0909 -0.049 0.1586 0.122 Uiso 1 1 calc R . .
H32C H 1.0986 -0.0379 0.2058 0.122 Uiso 1 1 calc R . .
C33 C 1.1174(8) 0.1750(7) 0.3113(5) 0.036(4) Uani 1 1 d . . .
H33A H 1.1536 0.1879 0.2899 0.043 Uiso 1 1 calc R . .
H33B H 1.1453 0.1766 0.3368 0.043 Uiso 1 1 calc R . .
C34 C 1.0903(9) 0.0939(8) 0.3045(5) 0.044(4) Uani 1 1 d . . .
H34A H 1.0555 0.0802 0.3264 0.052 Uiso 1 1 calc R . .
H34B H 1.0612 0.0924 0.2794 0.052 Uiso 1 1 calc R . .
C35 C 1.1522(14) 0.0342(12) 0.3023(8) 0.103(9) Uani 1 1 d . . .
H35A H 1.1842 0.0437 0.2787 0.123 Uiso 1 1 calc R . .
H35B H 1.1846 0.0378 0.3263 0.123 Uiso 1 1 calc R . .
C36 C 1.1189(11) -0.0442(11) 0.2997(8) 0.086(7) Uani 1 1 d . . .
H36A H 1.1644 -0.0808 0.2981 0.128 Uiso 1 1 d . . .
H36B H 1.0922 -0.0468 0.2758 0.128 Uiso 1 1 d . . .
H36C H 1.0922 -0.0551 0.3233 0.128 Uiso 1 1 d . . .
C37 C 1.3183(8) 0.3723(9) 0.3156(5) 0.043(4) Uani 1 1 d . . .
H37A H 1.3058 0.3366 0.2938 0.052 Uiso 1 1 calc R . .
H37B H 1.3165 0.3441 0.341 0.052 Uiso 1 1 calc R . .
C38 C 1.4013(9) 0.4034(9) 0.3089(5) 0.049(4) Uani 1 1 d . . .
H38A H 1.4018 0.4363 0.2851 0.058 Uiso 1 1 calc R . .
H38B H 1.4159 0.4345 0.3322 0.058 Uiso 1 1 calc R . .
C39 C 1.4585(10) 0.3408(11) 0.3035(7) 0.079(7) Uani 1 1 d . . .
H39A H 1.445 0.3101 0.2799 0.095 Uiso 1 1 calc R . .
H39B H 1.4583 0.3074 0.3271 0.095 Uiso 1 1 calc R . .
C40 C 1.5368(9) 0.3749(12) 0.2979(8) 0.090(8) Uani 1 1 d . . .
H40A H 1.5741 0.344 0.312 0.135 Uiso 1 1 calc R . .
H40B H 1.5375 0.4263 0.3086 0.135 Uiso 1 1 calc R . .
H40C H 1.5492 0.3762 0.2694 0.135 Uiso 1 1 calc R . .
C41 C 1.3264(9) 0.3851(9) 0.1647(5) 0.047(4) Uani 1 1 d . . .
H41A H 1.3125 0.346 0.1844 0.057 Uiso 1 1 calc R . .
H41B H 1.3275 0.3606 0.1382 0.057 Uiso 1 1 calc R . .
C42 C 1.4033(9) 0.4119(9) 0.1740(5) 0.051(4) Uani 1 1 d . . .
H42A H 1.4029 0.4343 0.201 0.061 Uiso 1 1 calc R . .
H42B H 1.4166 0.4526 0.155 0.061 Uiso 1 1 calc R . .
C43 C 1.4631(9) 0.3531(10) 0.1724(6) 0.058(5) Uani 1 1 d . . .
H43A H 1.4579 0.326 0.1468 0.07 Uiso 1 1 calc R . .
H43B H 1.4527 0.3162 0.1939 0.07 Uiso 1 1 calc R . .
C44 C 1.5431(10) 0.3770(14) 0.1763(7) 0.093(8) Uani 1 1 d . . .
H44A H 1.5761 0.3328 0.1741 0.14 Uiso 1 1 calc R . .
H44B H 1.5507 0.401 0.2023 0.14 Uiso 1 1 calc R . .
H44C H 1.5554 0.413 0.1551 0.14 Uiso 1 1 calc R . .
C1B C 0.7152(8) 0.5369(7) 0.2730(4) 0.032(4) Uani 1 1 d . . .
C2B C 0.7148(6) 0.5743(7) 0.2363(5) 0.035(3) Uani 1 1 d . . .
H2B H 0.7109 0.6278 0.2367 0.042 Uiso 1 1 calc R . .
C3B C 0.7198(7) 0.5400(8) 0.2005(5) 0.036(4) Uani 1 1 d . . .
C4B C 0.7209(9) 0.4634(9) 0.1985(5) 0.044(4) Uani 1 1 d . . .
O4B O 0.7232(6) 0.4283(6) 0.1630(3) 0.058(3) Uani 1 1 d . . .
H4B H 0.7346 0.3828 0.1663 0.086 Uiso 1 1 calc R . .
C5B C 0.7200(7) 0.4207(7) 0.2338(6) 0.048(4) Uani 1 1 d . . .
H5B H 0.7199 0.3671 0.2324 0.057 Uiso 1 1 calc R . .
C6B C 0.7192(8) 0.4559(9) 0.2704(4) 0.041(4) Uani 1 1 d . . .
O6B O 0.7184(6) 0.4173(5) 0.3061(3) 0.050(3) Uani 1 1 d . . .
H6B H 0.7289 0.3718 0.3021 0.076 Uiso 1 1 calc R . .
C7B C 0.7163(8) 0.5857(8) 0.1597(5) 0.038(4) Uani 1 1 d . . .
H7B H 0.7018 0.5492 0.1383 0.046 Uiso 1 1 calc R . .
C8B C 0.7965(8) 0.6128(8) 0.1506(4) 0.034(4) Uani 1 1 d . . .
C9B C 0.8248(10) 0.6836(8) 0.1614(5) 0.047(5) Uani 1 1 d . . .
H9B H 0.792 0.7151 0.1764 0.057 Uiso 1 1 calc R . .
C10B C 0.8933(7) 0.7119(7) 0.1530(4) 0.023(3) Uani 1 1 d . . .
C11B C 0.9403(9) 0.6642(9) 0.1323(5) 0.046(4) Uani 1 1 d . . .
O11B O 1.0158(7) 0.6817(7) 0.1222(4) 0.065(4) Uani 1 1 d . . .
H11B H 1.0327 0.7139 0.1382 0.098 Uiso 1 1 calc R . .
C12B C 0.9158(9) 0.5924(9) 0.1200(5) 0.048(5) Uani 1 1 d . . .
H12B H 0.9484 0.561 0.1049 0.057 Uiso 1 1 calc R . .
C13B C 0.8455(9) 0.5680(9) 0.1296(4) 0.039(4) Uani 1 1 d . . .
O13B O 0.8261(7) 0.4953(6) 0.1169(4) 0.065(4) Uani 1 1 d . . .
H13B H 0.7889 0.4799 0.1301 0.098 Uiso 1 1 calc R . .
C14B C 0.9244(8) 0.7871(8) 0.1660(5) 0.037(4) Uani 1 1 d . . .
H14B H 0.9629 0.8022 0.1457 0.045 Uiso 1 1 calc R . .
C15B C 0.9644(8) 0.7849(7) 0.2060(4) 0.035(4) Uani 1 1 d . . .
C16B C 0.9246(6) 0.7825(6) 0.2411(5) 0.033(3) Uani 1 1 d . . .
H16B H 0.8711 0.7814 0.24 0.04 Uiso 1 1 calc R . .
C17B C 0.9604(7) 0.7816(7) 0.2794(4) 0.028(3) Uani 1 1 d . . .
C18B C 1.0382(8) 0.7787(8) 0.2790(4) 0.036(4) Uani 1 1 d . . .
O18B O 1.0756(5) 0.7751(6) 0.3149(3) 0.051(3) Uani 1 1 d . . .
H18B H 1.065 0.7343 0.3264 0.077 Uiso 1 1 calc R . .
C19B C 1.0778(7) 0.7788(7) 0.2427(6) 0.050(4) Uani 1 1 d . . .
H19B H 1.1314 0.7778 0.2432 0.06 Uiso 1 1 calc R . .
C20B C 1.0415(9) 0.7801(8) 0.2069(5) 0.041(4) Uani 1 1 d . . .
O20B O 1.0817(6) 0.7834(6) 0.1722(3) 0.058(3) Uani 1 1 d . . .
H20B H 1.128 0.7836 0.1774 0.088 Uiso 1 1 calc R . .
C21B C 0.9128(8) 0.7837(9) 0.3176(4) 0.042(4) Uani 1 1 d . . .
H21B H 0.9482 0.798 0.3396 0.05 Uiso 1 1 calc R . .
C22B C 0.8864(9) 0.7028(8) 0.3271(4) 0.040(4) Uani 1 1 d . . .
C23B C 0.8132(7) 0.6766(9) 0.3161(5) 0.030(4) Uani 1 1 d . . .
H23B H 0.7806 0.7099 0.3021 0.036 Uiso 1 1 calc R . .
C24B C 0.7883(9) 0.6065(9) 0.3246(5) 0.043(4) Uani 1 1 d . . .
C25B C 0.8380(10) 0.5592(8) 0.3437(5) 0.043(4) Uani 1 1 d . . .
O25B O 0.8207(6) 0.4831(6) 0.3537(3) 0.061(3) Uani 1 1 d . . .
H25B H 0.7886 0.4661 0.3376 0.091 Uiso 1 1 calc R . .
C26B C 0.9091(11) 0.5801(8) 0.3553(5) 0.048(4) Uani 1 1 d . . .
H26B H 0.9415 0.5448 0.3681 0.057 Uiso 1 1 calc R . .
C27B C 0.9324(9) 0.6513(9) 0.3485(5) 0.044(4) Uani 1 1 d . . .
O27B O 1.0056(6) 0.6739(6) 0.3597(3) 0.059(3) Uani 1 1 d . . .
H27B H 1.0168 0.6542 0.3817 0.088 Uiso 1 1 calc R . .
C28B C 0.7116(8) 0.5782(8) 0.3115(5) 0.039(4) Uani 1 1 d . . .
H28B H 0.6951 0.5407 0.332 0.047 Uiso 1 1 calc R . .
C29B C 0.6549(7) 0.6461(8) 0.1615(4) 0.037(4) Uani 1 1 d . . .
H29C H 0.666 0.6806 0.1839 0.044 Uiso 1 1 calc R . .
H29D H 0.6566 0.6762 0.1366 0.044 Uiso 1 1 calc R . .
C30B C 0.5786(9) 0.6163(9) 0.1665(5) 0.050(5) Uani 1 1 d . . .
H30C H 0.565 0.5889 0.1418 0.06 Uiso 1 1 calc R . .
H30D H 0.5799 0.5788 0.1883 0.06 Uiso 1 1 calc R . .
C31B C 0.5213(11) 0.6673(11) 0.1747(7) 0.075(6) Uani 1 1 d . . .
H31E H 0.5206 0.7051 0.1531 0.09 Uiso 1 1 calc R . .
H31F H 0.5349 0.6943 0.1995 0.09 Uiso 1 1 calc R . .
C32B C 0.4398(9) 0.6371(12) 0.1798(7) 0.085(7) Uani 1 1 d . . .
H32D H 0.4054 0.6794 0.1844 0.128 Uiso 1 1 calc R . .
H32E H 0.4379 0.6025 0.2025 0.128 Uiso 1 1 calc R . .
H32F H 0.4246 0.6102 0.1555 0.128 Uiso 1 1 calc R . .
C33B C 0.8602(8) 0.8516(9) 0.1657(5) 0.044(4) Uani 1 1 d . . .
H33C H 0.8323 0.8494 0.1402 0.053 Uiso 1 1 calc R . .
H33D H 0.8239 0.8416 0.1875 0.053 Uiso 1 1 calc R . .
C34B C 0.8931(10) 0.9290(8) 0.1709(5) 0.055(5) Uani 1 1 d . . .
H34C H 0.924 0.9292 0.1954 0.065 Uiso 1 1 calc R . .
H34D H 0.9274 0.939 0.1482 0.065 Uiso 1 1 calc R . .
C35B C 0.8417(10) 0.9877(9) 0.1733(6) 0.062(5) Uani 1 1 d . . .
H35C H 0.807 0.9767 0.1956 0.074 Uiso 1 1 calc R . .
H35D H 0.8111 0.9871 0.1486 0.074 Uiso 1 1 calc R . .
C36B C 0.8717(13) 1.0689(12) 0.1790(8) 0.096(7) Uani 1 1 d . . .
H36D H 0.8293 1.1043 0.1795 0.145 Uiso 1 1 calc R . .
H36E H 0.9055 1.0818 0.1569 0.145 Uiso 1 1 calc R . .
H36F H 0.8995 1.0721 0.2042 0.145 Uiso 1 1 calc R . .
C37B C 0.8543(9) 0.8447(8) 0.3163(4) 0.042(4) Uani 1 1 d . . .
H37C H 0.8246 0.8436 0.3412 0.05 Uiso 1 1 calc R . .
H37D H 0.8193 0.8347 0.2939 0.05 Uiso 1 1 calc R . .
C38B C 0.8886(9) 0.9220(8) 0.3111(6) 0.052(5) Uani 1 1 d . . .
H38C H 0.9279 0.9196 0.2902 0.063 Uiso 1 1 calc R . .
H38D H 0.9134 0.937 0.3364 0.063 Uiso 1 1 calc R . .
C39B C 0.8275(10) 0.9853(9) 0.2991(6) 0.056(5) Uani 1 1 d . . .
H39C H 0.8052 0.9726 0.2729 0.067 Uiso 1 1 calc R . .
H39D H 0.7864 0.986 0.3191 0.067 Uiso 1 1 calc R . .
C40B C 0.8645(11) 1.0631(9) 0.2970(6) 0.068(6) Uani 1 1 d . . .
H40D H 0.8263 1.1009 0.2901 0.102 Uiso 1 1 calc R . .
H40E H 0.904 1.0627 0.2766 0.102 Uiso 1 1 calc R . .
H40F H 0.8867 1.0755 0.3229 0.102 Uiso 1 1 calc R . .
C41B C 0.6522(9) 0.6399(9) 0.3110(5) 0.049(4) Uani 1 1 d . . .
H41C H 0.6616 0.6745 0.2884 0.059 Uiso 1 1 calc R . .
H41D H 0.6549 0.6695 0.336 0.059 Uiso 1 1 calc R . .
C42B C 0.5719(8) 0.6037(9) 0.3068(5) 0.045(4) Uani 1 1 d . . .
H42C H 0.561 0.5731 0.3308 0.055 Uiso 1 1 calc R . .
H42D H 0.5715 0.5695 0.2835 0.055 Uiso 1 1 calc R . .
C43B C 0.5072(9) 0.6661(10) 0.3015(6) 0.060(5) Uani 1 1 d . . .
H43C H 0.5073 0.7007 0.3246 0.072 Uiso 1 1 calc R . .
H43D H 0.5168 0.6961 0.2772 0.072 Uiso 1 1 calc R . .
C44B C 0.4316(10) 0.6272(11) 0.2983(7) 0.075(6) Uani 1 1 d . . .
H44D H 0.3919 0.6651 0.2946 0.113 Uiso 1 1 calc R . .
H44E H 0.4217 0.5988 0.3228 0.113 Uiso 1 1 calc R . .
H44F H 0.432 0.5926 0.2756 0.113 Uiso 1 1 calc R . .
Br1 Br 0.68339(8) 0.81679(8) 0.23879(8) 0.0519(4) Uani 1 1 d . . .
N1 N 0.9870(5) 0.5138(5) 0.2407(4) 0.049(3) Uiso 1 1 d D . .
C1CB C 1.018(2) 0.498(2) 0.1992(6) 0.141(8) Uani 0.5 1 d PD A 1
H1C1 H 1.0054 0.5397 0.1814 0.212 Uiso 0.5 1 calc PR A 1
H1C2 H 0.9953 0.4511 0.1889 0.212 Uiso 0.5 1 calc PR A 1
H1C3 H 1.0728 0.4919 0.2005 0.212 Uiso 0.5 1 calc PR A 1
C2CB C 0.998(2) 0.4444(14) 0.2668(9) 0.141(8) Uani 0.5 1 d PD A 1
H2C1 H 0.9857 0.4572 0.2945 0.212 Uiso 0.5 1 calc PR A 1
H2C2 H 1.05 0.4271 0.2651 0.212 Uiso 0.5 1 calc PR A 1
H2C3 H 0.9638 0.4042 0.2577 0.212 Uiso 0.5 1 calc PR A 1
C3CB C 0.9038(9) 0.534(2) 0.2379(12) 0.141(8) Uani 0.5 1 d PD A 1
H3C1 H 0.8862 0.5526 0.2638 0.212 Uiso 0.5 1 calc PR A 1
H3C2 H 0.8747 0.4895 0.2303 0.212 Uiso 0.5 1 calc PR A 1
H3C3 H 0.8969 0.5737 0.2178 0.212 Uiso 0.5 1 calc PR A 1
C4CB C 1.030(2) 0.5799(16) 0.2592(10) 0.141(8) Uani 0.5 1 d PD A 1
H4C1 H 1.0102 0.5902 0.2858 0.212 Uiso 0.5 1 calc PR A 1
H4C2 H 1.024 0.6247 0.2424 0.212 Uiso 0.5 1 calc PR A 1
H4C3 H 1.0838 0.5671 0.2611 0.212 Uiso 0.5 1 calc PR A 1
C1CC C 1.004(2) 0.480(2) 0.2001(6) 0.141(8) Uani 0.5 1 d PD A 2
H1C4 H 1.0271 0.4299 0.2035 0.212 Uiso 0.5 1 calc PR A 2
H1C5 H 1.0385 0.5126 0.1855 0.212 Uiso 0.5 1 calc PR A 2
H1C6 H 0.9567 0.4743 0.185 0.212 Uiso 0.5 1 calc PR A 2
C2CC C 1.0585(13) 0.515(2) 0.2659(10) 0.141(8) Uani 0.5 1 d PD A 2
H2C4 H 1.081 0.4642 0.2662 0.212 Uiso 0.5 1 calc PR A 2
H2C5 H 1.046 0.53 0.2932 0.212 Uiso 0.5 1 calc PR A 2
H2C6 H 1.0946 0.5506 0.2545 0.212 Uiso 0.5 1 calc PR A 2
C3CC C 0.956(2) 0.5932(11) 0.2361(12) 0.141(8) Uani 0.5 1 d PD A 2
H3C4 H 0.9397 0.612 0.2621 0.212 Uiso 0.5 1 calc PR A 2
H3C5 H 0.9135 0.5927 0.2176 0.212 Uiso 0.5 1 calc PR A 2
H3C6 H 0.996 0.6262 0.2256 0.212 Uiso 0.5 1 calc PR A 2
C4CC C 0.9279(17) 0.4648(19) 0.2619(10) 0.141(8) Uani 0.5 1 d PD A 2
H4C4 H 0.9467 0.413 0.2642 0.212 Uiso 0.5 1 calc PR A 2
H4C5 H 0.8809 0.465 0.2464 0.212 Uiso 0.5 1 calc PR A 2
H4C6 H 0.9183 0.4852 0.2885 0.212 Uiso 0.5 1 calc PR A 2
O1M O 0.7455(7) 0.2801(6) 0.1633(5) 0.087(5) Uani 1 1 d . . .
H1M H 0.7917 0.2697 0.1637 0.131 Uiso 1 1 calc R . .
C2M C 0.7031(8) 0.2145(9) 0.1726(6) 0.056(5) Uani 1 1 d . . .
H2MA H 0.6491 0.2264 0.1717 0.085 Uiso 1 1 calc R . .
H2MB H 0.7164 0.197 0.1994 0.085 Uiso 1 1 calc R . .
H2MC H 0.7144 0.1748 0.1532 0.085 Uiso 1 1 calc R . .
O3M O 0.7431(7) 0.2717(7) 0.2949(5) 0.094(5) Uani 1 1 d . . .
H3M H 0.7722 0.2767 0.3144 0.141 Uiso 1 1 calc R . .
C4M C 0.6977(13) 0.2158(13) 0.3013(8) 0.097(8) Uani 1 1 d . . .
H4MA H 0.7103 0.174 0.2833 0.146 Uiso 1 1 calc R . .
H4MB H 0.6457 0.232 0.2964 0.146 Uiso 1 1 calc R . .
H4MC H 0.7028 0.199 0.329 0.146 Uiso 1 1 calc R . .
O5M O 1.2232(6) 0.7506(6) 0.3147(5) 0.078(4) Uani 1 1 d . . .
H5M H 1.1898 0.751 0.2969 0.117 Uiso 1 1 calc R . .
C6M C 1.2801(13) 0.7933(12) 0.3035(8) 0.102(9) Uani 1 1 d . . .
H6MA H 1.3023 0.7728 0.279 0.153 Uiso 1 1 calc R . .
H6MB H 1.3184 0.7942 0.3246 0.153 Uiso 1 1 calc R . .
H6MC H 1.2621 0.8447 0.2985 0.153 Uiso 1 1 calc R . .
O7M O 1.2274(7) 0.7598(7) 0.1811(5) 0.094(5) Uani 1 1 d . . .
H7M H 1.2396 0.7152 0.1867 0.141 Uiso 1 1 calc R . .
C8M C 1.2921(10) 0.8030(9) 0.1761(6) 0.060(5) Uani 1 1 d . . .
H8MA H 1.2785 0.8522 0.1648 0.09 Uiso 1 1 calc R . .
H8MB H 1.3267 0.777 0.1579 0.09 Uiso 1 1 calc R . .
H8MC H 1.3168 0.8103 0.2019 0.09 Uiso 1 1 calc R . .
O1W O 0.9145(11) 0.4172(11) 0.0551(5) 0.136(7) Uani 1 1 d . . .
O2W O 0.8864(7) 0.4076(7) 0.4151(4) 0.073(4) Uani 1 1 d . . .
O3W O 1.0902(6) 0.6105(6) 0.0635(3) 0.056(3) Uani 1 1 d . . .
O9M O 1.0887(18) 0.5854(15) 0.4255(7) 0.098(9) Uani 0.5 1 d PU B 1
H9M H 1.1146 0.5627 0.4083 0.148 Uiso 0.5 1 calc PR B 1
C10M C 1.119(3) 0.647(2) 0.4336(10) 0.098(9) Uani 0.5 1 d PU B 1
H10A H 1.1119 0.6817 0.4113 0.148 Uiso 0.5 1 calc PR B 1
H10B H 1.1729 0.6389 0.4382 0.148 Uiso 0.5 1 calc PR B 1
H10C H 1.0956 0.6677 0.4576 0.148 Uiso 0.5 1 calc PR B 1
O4W O 1.1965(15) 0.6904(18) 0.483(4) 0.28(3) Uani 0.5 1 d P C 2

loop_
_atom_site_aniso_label
_atom_site_aniso_U_11
_atom_site_aniso_U_22
_atom_site_aniso_U_33
_atom_site_aniso_U_23
_atom_site_aniso_U_13
_atom_site_aniso_U_12
C1 0.040(9) 0.027(9) 0.032(9) 0.001(7) 0.012(7) -0.005(7)
O4 0.066(8) 0.063(8) 0.059(8) 0.007(6) -0.011(6) 0.006(7)
C2 0.036(9) 0.026(9) 0.076(13) 0.013(8) -0.001(9) 0.026(8)
C3 0.023(8) 0.057(10) 0.021(8) 0.000(7) -0.007(6) -0.016(8)
C4 0.025(9) 0.065(12) 0.059(11) -0.015(9) -0.011(8) 0.003(9)
C5 0.032(8) 0.040(9) 0.030(8) -0.004(7) -0.004(7) 0.004(7)
C6 0.060(11) 0.036(9) 0.034(9) 0.008(7) 0.015(8) 0.005(8)
O6 0.056(7) 0.036(6) 0.055(7) 0.011(5) -0.002(5) 0.004(5)
C7 0.036(6) 0.022(5) 0.056(7) -0.001(5) 0.011(5) -0.007(5)
C8 0.034(9) 0.014(7) 0.055(11) -0.013(7) 0.005(8) -0.002(6)
C9 0.017(6) 0.042(8) 0.051(9) -0.002(9) 0.011(8) -0.001(5)
C10 0.030(9) 0.022(8) 0.072(13) -0.003(7) -0.003(8) -0.012(7)
C11 0.042(10) 0.046(10) 0.049(11) -0.012(8) 0.015(8) -0.007(8)
O11 0.048(7) 0.089(9) 0.045(7) -0.007(6) 0.008(5) -0.018(6)
C12 0.018(7) 0.079(10) 0.040(10) 0.013(8) 0.001(7) 0.005(7)
C13A 0.049(11) 0.025(8) 0.066(12) 0.000(8) 0.008(9) -0.008(7)
O13 0.042(7) 0.087(9) 0.056(8) 0.007(6) -0.010(6) 0.005(6)
C14 0.026(8) 0.066(11) 0.050(11) 0.006(8) 0.028(8) 0.002(8)
C15 0.027(6) 0.027(6) 0.048(7) -0.009(5) -0.006(5) 0.011(5)
C16 0.055(11) 0.055(11) 0.015(8) -0.001(7) -0.009(7) -0.002(9)
C17 0.020(8) 0.063(12) 0.042(10) -0.001(8) 0.002(7) 0.000(8)
C18 0.027(6) 0.027(6) 0.048(7) -0.009(5) -0.006(5) 0.011(5)
O18 0.055(7) 0.055(7) 0.054(7) 0.004(6) -0.001(5) -0.004(6)
C19 0.020(8) 0.045(10) 0.070(12) -0.008(8) 0.004(7) -0.003(7)
C20 0.040(10) 0.045(10) 0.035(9) 0.024(8) 0.000(7) 0.007(8)
O20 0.035(6) 0.050(7) 0.057(7) -0.005(5) 0.000(5) 0.005(5)
C21 0.038(9) 0.050(10) 0.034(9) -0.010(7) -0.001(7) 0.001(8)
C22 0.030(8) 0.024(8) 0.037(9) -0.002(6) 0.013(7) 0.001(6)
C23 0.030(7) 0.026(7) 0.060(10) -0.007(9) 0.001(8) -0.004(5)
C24 0.029(9) 0.037(9) 0.046(10) -0.015(7) 0.011(7) -0.008(7)
C25 0.046(10) 0.035(10) 0.057(11) 0.003(8) -0.010(8) -0.009(8)
O25 0.082(8) 0.036(6) 0.049(7) 0.002(5) 0.007(6) -0.008(5)
C26 0.063(10) 0.022(7) 0.068(11) -0.010(9) -0.004(10) -0.012(6)
C27 0.060(11) 0.044(10) 0.035(10) -0.013(8) -0.014(8) -0.002(8)
O27 0.097(9) 0.025(6) 0.065(8) -0.020(5) 0.000(6) 0.000(6)
C28 0.036(6) 0.022(5) 0.056(7) -0.001(5) 0.011(5) -0.007(5)
C29 0.049(10) 0.031(9) 0.051(10) -0.012(7) 0.018(8) -0.006(7)
C30 0.072(12) 0.020(9) 0.075(13) -0.003(8) 0.000(10) -0.017(8)
C31 0.051(11) 0.031(9) 0.072(12) 0.026(8) 0.023(9) 0.006(8)
C32 0.084(15) 0.037(11) 0.123(19) -0.007(11) 0.001(13) 0.003(10)
C33 0.027(8) 0.037(9) 0.043(9) -0.002(7) -0.001(7) -0.004(7)
C34 0.052(10) 0.042(9) 0.037(9) 0.009(7) -0.008(8) 0.014(8)
C35 0.102(18) 0.074(16) 0.13(2) 0.036(14) -0.037(16) 0.016(13)
C36 0.075(14) 0.051(13) 0.13(2) 0.011(12) 0.000(13) -0.005(11)
C37 0.031(9) 0.046(10) 0.053(11) -0.005(8) -0.011(7) -0.002(7)
C38 0.048(10) 0.053(10) 0.046(10) 0.004(8) -0.003(8) -0.004(8)
C39 0.050(12) 0.055(12) 0.13(2) 0.026(12) -0.013(12) 0.002(10)
C40 0.017(10) 0.097(16) 0.16(2) -0.009(15) -0.009(11) 0.023(10)
C41 0.055(11) 0.050(10) 0.037(9) -0.011(8) -0.005(8) -0.012(9)
C42 0.071(12) 0.045(10) 0.038(9) -0.009(8) -0.001(8) 0.009(9)
C43 0.045(11) 0.051(11) 0.078(13) -0.013(9) 0.009(9) 0.009(9)
C44 0.046(12) 0.13(2) 0.102(19) -0.018(15) 0.002(12) 0.016(13)
C1B 0.036(9) 0.021(8) 0.040(9) -0.007(6) -0.008(7) -0.002(7)
C2B 0.043(8) 0.030(7) 0.031(8) -0.002(8) 0.013(8) 0.001(6)
C3B 0.009(7) 0.041(10) 0.056(11) -0.004(8) -0.004(6) -0.003(6)
C4B 0.047(10) 0.033(10) 0.051(11) -0.004(8) 0.001(8) 0.002(7)
O4B 0.063(8) 0.041(6) 0.068(8) -0.013(6) -0.007(6) -0.006(5)
C5B 0.035(8) 0.032(8) 0.076(13) 0.009(9) 0.012(9) -0.001(6)
C6B 0.035(9) 0.049(10) 0.037(9) 0.005(8) 0.006(7) -0.019(8)
O6B 0.063(7) 0.022(5) 0.066(8) 0.007(5) -0.002(6) -0.007(5)
C7B 0.054(10) 0.022(8) 0.038(9) -0.007(7) -0.009(7) -0.008(7)
C8B 0.027(8) 0.033(9) 0.042(9) -0.009(7) -0.005(7) -0.002(7)
C9B 0.083(14) 0.024(9) 0.036(11) -0.002(7) 0.008(9) -0.004(8)
C10B 0.013(7) 0.031(8) 0.026(7) 0.008(6) 0.007(6) 0.005(6)
C11B 0.049(11) 0.033(9) 0.056(11) -0.010(8) -0.009(8) -0.014(8)
O11B 0.058(8) 0.061(8) 0.077(9) -0.023(6) 0.022(6) -0.010(6)
C12B 0.041(10) 0.059(11) 0.044(10) -0.016(8) 0.006(8) 0.027(9)
C13B 0.036(10) 0.047(10) 0.033(9) -0.008(7) 0.010(7) 0.006(8)
O13B 0.073(8) 0.040(7) 0.083(9) -0.025(6) 0.021(7) -0.002(6)
C14B 0.044(9) 0.026(8) 0.043(10) 0.002(7) 0.004(7) 0.004(7)
C15B 0.043(10) 0.021(8) 0.040(9) 0.000(6) 0.006(7) -0.019(7)
C16B 0.028(7) 0.033(7) 0.038(8) -0.015(8) 0.007(8) -0.014(5)
C17B 0.021(8) 0.029(8) 0.032(8) -0.013(6) 0.007(6) -0.004(6)
C18B 0.032(9) 0.036(9) 0.039(10) -0.007(7) -0.001(7) -0.006(7)
O18B 0.037(6) 0.055(7) 0.061(7) 0.012(5) -0.028(5) -0.010(5)
C19B 0.027(8) 0.032(8) 0.090(13) 0.006(10) -0.016(10) -0.014(6)
C20B 0.039(10) 0.040(9) 0.045(10) 0.003(7) 0.007(8) 0.000(8)
O20B 0.060(7) 0.059(7) 0.057(8) -0.011(6) 0.014(6) -0.020(6)
C21B 0.040(9) 0.052(10) 0.034(9) -0.008(7) -0.010(7) -0.003(8)
C22B 0.058(11) 0.030(8) 0.032(9) 0.001(7) 0.005(8) 0.001(8)
C23B 0.010(7) 0.061(11) 0.019(8) -0.001(7) -0.007(6) 0.009(7)
C24B 0.051(10) 0.042(10) 0.036(9) 0.011(8) -0.004(8) 0.004(9)
C25B 0.055(11) 0.023(9) 0.052(11) -0.001(7) 0.019(9) -0.005(8)
O25B 0.060(7) 0.045(7) 0.077(9) 0.011(6) -0.016(6) 0.001(6)
C26B 0.089(13) 0.022(9) 0.033(9) 0.008(7) -0.013(8) -0.004(9)
C27B 0.049(10) 0.037(10) 0.045(10) -0.001(8) -0.021(8) 0.011(8)
O27B 0.049(7) 0.067(8) 0.060(8) 0.002(6) -0.036(6) -0.013(6)
C28B 0.034(9) 0.044(10) 0.040(9) 0.004(7) 0.001(7) -0.003(7)
C29B 0.027(8) 0.046(9) 0.037(9) 0.011(7) -0.011(6) -0.004(7)
C30B 0.043(10) 0.035(9) 0.071(12) -0.012(8) 0.013(9) -0.003(8)
C31B 0.069(14) 0.069(13) 0.088(16) 0.030(11) -0.035(12) -0.010(11)
C32B 0.021(10) 0.088(15) 0.15(2) 0.042(14) 0.001(11) 0.005(9)
C33B 0.034(9) 0.060(11) 0.039(9) -0.004(8) 0.002(7) 0.002(8)
C34B 0.082(13) 0.029(9) 0.053(11) 0.006(8) 0.007(10) -0.017(9)
C35B 0.049(11) 0.047(11) 0.089(15) 0.019(10) -0.011(10) 0.004(9)
C36B 0.084(16) 0.079(16) 0.13(2) 0.004(14) 0.017(14) -0.001(13)
C37B 0.055(10) 0.048(10) 0.023(8) -0.005(7) -0.003(7) 0.007(8)
C38B 0.037(9) 0.040(10) 0.080(13) 0.011(9) -0.009(9) 0.018(8)
C39B 0.053(11) 0.047(11) 0.066(12) 0.004(9) -0.009(9) 0.004(9)
C40B 0.073(13) 0.028(10) 0.103(16) 0.001(9) -0.003(12) 0.019(9)
C41B 0.057(11) 0.055(11) 0.035(9) 0.013(8) -0.001(8) 0.006(9)
C42B 0.032(9) 0.064(11) 0.040(10) 0.003(8) 0.012(7) 0.011(8)
C43B 0.036(10) 0.066(12) 0.078(13) 0.009(10) 0.000(9) 0.026(9)
C44B 0.057(12) 0.066(13) 0.104(17) 0.017(11) -0.012(11) 0.011(10)
Br1 0.0579(10) 0.0578(10) 0.0399(7) -0.0038(9) -0.0039(9) 0.0094(8)
C1CB 0.157(19) 0.159(19) 0.108(13) 0.013(13) 0.004(13) 0.055(14)
C2CB 0.157(19) 0.159(19) 0.108(13) 0.013(13) 0.004(13) 0.055(14)
C3CB 0.157(19) 0.159(19) 0.108(13) 0.013(13) 0.004(13) 0.055(14)
C4CB 0.157(19) 0.159(19) 0.108(13) 0.013(13) 0.004(13) 0.055(14)
C1CC 0.157(19) 0.159(19) 0.108(13) 0.013(13) 0.004(13) 0.055(14)
C2CC 0.157(19) 0.159(19) 0.108(13) 0.013(13) 0.004(13) 0.055(14)
C3CC 0.157(19) 0.159(19) 0.108(13) 0.013(13) 0.004(13) 0.055(14)
C4CC 0.157(19) 0.159(19) 0.108(13) 0.013(13) 0.004(13) 0.055(14)
O1M 0.070(8) 0.039(7) 0.154(14) -0.016(8) -0.021(8) -0.002(6)
C2M 0.035(9) 0.064(12) 0.071(12) -0.029(10) -0.013(8) -0.031(8)
O3M 0.064(9) 0.054(8) 0.165(15) 0.029(9) 0.014(9) -0.033(7)
C4M 0.090(17) 0.076(16) 0.12(2) -0.021(15) 0.024(15) 0.063(14)
O5M 0.036(7) 0.054(7) 0.144(13) -0.013(8) -0.007(7) -0.020(6)
C6M 0.077(16) 0.079(15) 0.15(2) 0.026(15) 0.048(16) 0.056(14)
O7M 0.052(8) 0.058(8) 0.172(16) 0.007(9) 0.036(8) -0.015(7)
C8M 0.078(12) 0.035(9) 0.067(13) -0.001(8) 0.040(10) -0.034(9)
O1W 0.159(16) 0.156(16) 0.092(14) 0.014(11) -0.030(11) -0.024(13)
O2W 0.072(8) 0.094(9) 0.054(8) -0.002(6) 0.013(6) 0.007(7)
O3W 0.062(7) 0.067(7) 0.038(7) 0.016(5) 0.014(5) 0.002(6)
O9M 0.18(2) 0.080(17) 0.040(14) -0.036(12) 0.035(14) 0.000(17)
C10M 0.18(2) 0.080(17) 0.040(14) -0.036(12) 0.035(14) 0.000(17)
O4W 0.050(19) 0.09(2) 0.69(11) 0.03(5) 0.02(5) -0.010(16)

loop_
_atom_type_symbol
_atom_type_description
_atom_type_scat_dispersion_real
_atom_type_scat_dispersion_imag
_atom_type_scat_source
C C 0.0033 0.0016 'International Tables Vol C Tables 4.2.6.8 and 6.1.1.4'
H H 0 0 'International Tables Vol C Tables 4.2.6.8 and 6.1.1.4'
Br Br -0.2901 2.4595 'International Tables Vol C Tables 4.2.6.8 and 6.1.1.4'
N N 0.0061 0.0033 'International Tables Vol C Tables 4.2.6.8 and 6.1.1.4'
O O 0.0106 0.006 'International Tables Vol C Tables 4.2.6.8 and 6.1.1.4'

loop_
_geom_angle_atom_site_label_1
_geom_angle_atom_site_label_2
_geom_angle_atom_site_label_3
_geom_angle
_geom_angle_site_symmetry_1
_geom_angle_site_symmetry_3
_geom_angle_publ_flag
C6 C1 C2 113.8(14) . . ?
C6 C1 C28 119.6(13) . . ?
C2 C1 C28 126.5(14) . . ?
C4 O4 H4 109.5 . . ?
C3 C2 C1 128.1(15) . . ?
C3 C2 H2 116 . . ?
C1 C2 H2 115.9 . . ?
C2 C3 C4 116.5(14) . . ?
C2 C3 C7 123.1(14) . . ?
C4 C3 C7 120.4(13) . . ?
O4 C4 C3 118.4(15) . . ?
O4 C4 C5 120.2(15) . . ?
C3 C4 C5 121.3(14) . . ?
C4 C5 C6 117.6(14) . . ?
C4 C5 H5 121.2 . . ?
C6 C5 H5 121.2 . . ?
C1 C6 O6 118.6(14) . . ?
C1 C6 C5 122.2(14) . . ?
O6 C6 C5 119.1(14) . . ?
C6 O6 H6 109.5 . . ?
C29 C7 C3 111.9(12) . . ?
C29 C7 C8 113.4(12) . . ?
C3 C7 C8 109.8(11) . . ?
C29 C7 H7 107.1 . . ?
C3 C7 H7 107.1 . . ?
C8 C7 H7 107.1 . . ?
C9 C8 C13A 119.5(13) . . ?
C9 C8 C7 122.2(12) . . ?
C13A C8 C7 118.3(13) . . ?
C8 C9 C10 125.7(11) . . ?
C8 C9 H9 117.1 . . ?
C10 C9 H9 117.2 . . ?
C9 C10 C11 112.7(14) . . ?
C9 C10 C14 124.6(13) . . ?
C11 C10 C14 122.6(14) . . ?
O11 C11 C12 118.8(13) . . ?
O11 C11 C10 118.9(14) . . ?
C12 C11 C10 122.3(13) . . ?
C11 O11 H11 109.4 . . ?
C13A C12 C11 120.6(12) . . ?
C13A C12 H12 119.6 . . ?
C11 C12 H12 119.7 . . ?
C12 C13A C8 119.2(15) . . ?
C12 C13A O13 117.2(13) . . ?
C8 C13A O13 123.6(14) . . ?
C13A O13 H13 109.5 . . ?
C10 C14 C15 111.0(13) . . ?
C10 C14 C33 112.4(13) . . ?
C15 C14 C33 114.3(12) . . ?
C10 C14 H14 106.1 . . ?
C15 C14 H14 106.1 . . ?
C33 C14 H14 106.1 . . ?
C20 C15 C16 115.7(14) . . ?
C20 C15 C14 124.1(14) . . ?
C16 C15 C14 120.2(13) . . ?
C17 C16 C15 122.1(15) . . ?
C17 C16 H16 118.9 . . ?
C15 C16 H16 118.9 . . ?
C18 C17 C16 117.6(14) . . ?
C18 C17 C21 124.4(15) . . ?
C16 C17 C21 118.0(14) . . ?
O18 C18 C17 117.6(14) . . ?
O18 C18 C19 121.5(13) . . ?
C17 C18 C19 120.9(14) . . ?
C18 O18 H18 109.5 . . ?
C18 C19 C20 119.6(15) . . ?
C18 C19 H19 120.2 . . ?
C20 C19 H19 120.2 . . ?
C15 C20 O20 117.3(15) . . ?
C15 C20 C19 124.1(15) . . ?
O20 C20 C19 118.6(14) . . ?
C20 O20 H20 109.5 . . ?
C22 C21 C17 112.7(12) . . ?
C22 C21 C37 113.3(12) . . ?
C17 C21 C37 113.5(13) . . ?
C22 C21 H21 105.4 . . ?
C17 C21 H21 105.4 . . ?
C37 C21 H21 105.4 . . ?
C23 C22 C27 114.8(13) . . ?
C23 C22 C21 123.2(12) . . ?
C27 C22 C21 122.0(12) . . ?
C22 C23 C24 125.0(11) . . ?
C22 C23 H23 117.5 . . ?
C24 C23 H23 117.5 . . ?
C25 C24 C23 117.5(13) . . ?
C25 C24 C28 121.5(14) . . ?
C23 C24 C28 121.0(12) . . ?
C26 C25 C24 120.4(15) . . ?
C26 C25 O25 115.7(13) . . ?
C24 C25 O25 123.5(14) . . ?
C25 O25 H25 109.5 . . ?
C25 C26 C27 120.5(12) . . ?
C25 C26 H26 119.7 . . ?
C27 C26 H26 119.7 . . ?
O27 C27 C26 119.3(13) . . ?
O27 C27 C22 119.1(13) . . ?
C26 C27 C22 121.5(13) . . ?
C27 O27 H27 109.5 . . ?
C41 C28 C1 112.8(12) . . ?
C41 C28 C24 113.9(12) . . ?
C1 C28 C24 111.0(11) . . ?
C41 C28 H28 106.2 . . ?
C1 C28 H28 106.2 . . ?
C24 C28 H28 106.2 . . ?
C30 C29 C7 112.0(12) . . ?
C30 C29 H29A 109.2 . . ?
C7 C29 H29A 109.2 . . ?
C30 C29 H29B 109.2 . . ?
C7 C29 H29B 109.2 . . ?
H29A C29 H29B 107.9 . . ?
C31 C30 C29 114.3(14) . . ?
C31 C30 H30A 108.7 . . ?
C29 C30 H30A 108.7 . . ?
C31 C30 H30B 108.7 . . ?
C29 C30 H30B 108.7 . . ?
H30A C30 H30B 107.6 . . ?
C30 C31 C32 115.6(14) . . ?
C30 C31 H31B 108.4 . . ?
C32 C31 H31B 108.4 . . ?
C30 C31 H31C 108.4 . . ?
C32 C31 H31C 108.4 . . ?
H31B C31 H31C 107.5 . . ?
C31 C32 H32A 109.5 . . ?
C31 C32 H32B 109.5 . . ?
H32A C32 H32B 109.5 . . ?
C31 C32 H32C 109.5 . . ?
H32A C32 H32C 109.5 . . ?
H32B C32 H32C 109.5 . . ?
C34 C33 C14 116.3(12) . . ?
C34 C33 H33A 108.2 . . ?
C14 C33 H33A 108.2 . . ?
C34 C33 H33B 108.2 . . ?
C14 C33 H33B 108.2 . . ?
H33A C33 H33B 107.4 . . ?
C35 C34 C33 115.6(14) . . ?
C35 C34 H34A 108.4 . . ?
C33 C34 H34A 108.4 . . ?
C35 C34 H34B 108.4 . . ?
C33 C34 H34B 108.4 . . ?
H34A C34 H34B 107.4 . . ?
C36 C35 C34 111.0(18) . . ?
C36 C35 H35A 109.4 . . ?
C34 C35 H35A 109.4 . . ?
C36 C35 H35B 109.4 . . ?
C34 C35 H35B 109.4 . . ?
H35A C35 H35B 108 . . ?
C35 C36 H36A 105.8 . . ?
C35 C36 H36B 107.1 . . ?
H36A C36 H36B 108.7 . . ?
C35 C36 H36C 109.6 . . ?
H36A C36 H36C 107.8 . . ?
H36B C36 H36C 117.3 . . ?
C21 C37 C38 112.8(12) . . ?
C21 C37 H37A 109 . . ?
C38 C37 H37A 109 . . ?
C21 C37 H37B 109 . . ?
C38 C37 H37B 109 . . ?
H37A C37 H37B 107.8 . . ?
C39 C38 C37 112.5(14) . . ?
C39 C38 H38A 109.1 . . ?
C37 C38 H38A 109.1 . . ?
C39 C38 H38B 109.1 . . ?
C37 C38 H38B 109.1 . . ?
H38A C38 H38B 107.8 . . ?
C38 C39 C40 109.5(15) . . ?
C38 C39 H39A 109.8 . . ?
C40 C39 H39A 109.8 . . ?
C38 C39 H39B 109.8 . . ?
C40 C39 H39B 109.8 . . ?
H39A C39 H39B 108.2 . . ?
C39 C40 H40A 109.5 . . ?
C39 C40 H40B 109.5 . . ?
H40A C40 H40B 109.5 . . ?
C39 C40 H40C 109.5 . . ?
H40A C40 H40C 109.5 . . ?
H40B C40 H40C 109.5 . . ?
C42 C41 C28 116.2(13) . . ?
C42 C41 H41A 108.2 . . ?
C28 C41 H41A 108.2 . . ?
C42 C41 H41B 108.2 . . ?
C28 C41 H41B 108.2 . . ?
H41A C41 H41B 107.4 . . ?
C41 C42 C43 115.1(14) . . ?
C41 C42 H42A 108.5 . . ?
C43 C42 H42A 108.5 . . ?
C41 C42 H42B 108.5 . . ?
C43 C42 H42B 108.5 . . ?
H42A C42 H42B 107.5 . . ?
C42 C43 C44 118.5(16) . . ?
C42 C43 H43A 107.7 . . ?
C44 C43 H43A 107.7 . . ?
C42 C43 H43B 107.7 . . ?
C44 C43 H43B 107.7 . . ?
H43A C43 H43B 107.1 . . ?
C43 C44 H44A 109.5 . . ?
C43 C44 H44B 109.5 . . ?
H44A C44 H44B 109.5 . . ?
C43 C44 H44C 109.5 . . ?
H44A C44 H44C 109.5 . . ?
H44B C44 H44C 109.5 . . ?
C2B C1B C6B 114.8(12) . . ?
C2B C1B C28B 122.1(12) . . ?
C6B C1B C28B 123.1(13) . . ?
C3B C2B C1B 124.7(11) . . ?
C3B C2B H2B 117.6 . . ?
C1B C2B H2B 117.6 . . ?
C2B C3B C4B 119.7(14) . . ?
C2B C3B C7B 122.3(13) . . ?
C4B C3B C7B 117.8(13) . . ?
O4B C4B C3B 120.4(14) . . ?
O4B C4B C5B 119.9(13) . . ?
C3B C4B C5B 119.6(14) . . ?
C4B O4B H4B 109.5 . . ?
C6B C5B C4B 120.6(12) . . ?
C6B C5B H5B 119.7 . . ?
C4B C5B H5B 119.7 . . ?
C5B C6B O6B 123.4(14) . . ?
C5B C6B C1B 120.4(13) . . ?
O6B C6B C1B 116.1(13) . . ?
C6B O6B H6B 109.5 . . ?
C8B C7B C29B 116.7(12) . . ?
C8B C7B C3B 107.1(11) . . ?
C29B C7B C3B 110.5(12) . . ?
C8B C7B H7B 107.4 . . ?
C29B C7B H7B 107.4 . . ?
C3B C7B H7B 107.4 . . ?
C13B C8B C9B 115.2(14) . . ?
C13B C8B C7B 120.6(13) . . ?
C9B C8B C7B 124.2(14) . . ?
C10B C9B C8B 127.2(16) . . ?
C10B C9B H9B 116.4 . . ?
C8B C9B H9B 116.4 . . ?
C9B C10B C11B 115.1(13) . . ?
C9B C10B C14B 126.9(13) . . ?
C11B C10B C14B 117.9(12) . . ?
C10B C11B C12B 121.2(14) . . ?
C10B C11B O11B 124.0(13) . . ?
C12B C11B O11B 114.8(15) . . ?
C11B O11B H11B 109.5 . . ?
C13B C12B C11B 120.1(15) . . ?
C13B C12B H12B 120 . . ?
C11B C12B H12B 119.9 . . ?
C12B C13B C8B 121.3(14) . . ?
C12B C13B O13B 116.5(13) . . ?
C8B C13B O13B 122.2(13) . . ?
C13B O13B H13B 109.5 . . ?
C10B C14B C15B 113.8(11) . . ?
C10B C14B C33B 111.5(11) . . ?
C15B C14B C33B 110.6(12) . . ?
C10B C14B H14B 106.8 . . ?
C15B C14B H14B 106.8 . . ?
C33B C14B H14B 106.8 . . ?
C16B C15B C20B 119.4(14) . . ?
C16B C15B C14B 121.4(13) . . ?
C20B C15B C14B 119.1(13) . . ?
C15B C16B C17B 122.9(11) . . ?
C15B C16B H16B 118.5 . . ?
C17B C16B H16B 118.5 . . ?
C18B C17B C16B 115.7(12) . . ?
C18B C17B C21B 123.9(12) . . ?
C16B C17B C21B 120.4(11) . . ?
O18B C18B C17B 118.3(13) . . ?
O18B C18B C19B 121.1(13) . . ?
C17B C18B C19B 120.5(13) . . ?
C18B O18B H18B 109.4 . . ?
C20B C19B C18B 121.8(12) . . ?
C20B C19B H19B 119.1 . . ?
C18B C19B H19B 119.1 . . ?
O20B C20B C19B 120.4(14) . . ?
O20B C20B C15B 120.0(14) . . ?
C19B C20B C15B 119.4(14) . . ?
C20B O20B H20B 109.5 . . ?
C37B C21B C17B 111.8(12) . . ?
C37B C21B C22B 117.9(13) . . ?
C17B C21B C22B 108.4(11) . . ?
C37B C21B H21B 106 . . ?
C17B C21B H21B 106 . . ?
C22B C21B H21B 106 . . ?
C27B C22B C23B 116.4(14) . . ?
C27B C22B C21B 121.9(14) . . ?
C23B C22B C21B 121.7(14) . . ?
C24B C23B C22B 122.9(14) . . ?
C24B C23B H23B 118.6 . . ?
C22B C23B H23B 118.6 . . ?
C23B C24B C25B 116.8(15) . . ?
C23B C24B C28B 122.5(13) . . ?
C25B C24B C28B 120.6(15) . . ?
C26B C25B C24B 123.9(15) . . ?
C26B C25B O25B 112.8(15) . . ?
C24B C25B O25B 123.4(15) . . ?
C25B O25B H25B 109.5 . . ?
C27B C26B C25B 119.1(16) . . ?
C27B C26B H26B 120.5 . . ?
C25B C26B H26B 120.4 . . ?
C26B C27B O27B 120.2(14) . . ?
C26B C27B C22B 120.8(15) . . ?
O27B C27B C22B 118.8(14) . . ?
C27B O27B H27B 109.5 . . ?
C1B C28B C24B 112.2(12) . . ?
C1B C28B C41B 112.0(12) . . ?
C24B C28B C41B 112.8(13) . . ?
C1B C28B H28B 106.5 . . ?
C24B C28B H28B 106.4 . . ?
C41B C28B H28B 106.4 . . ?
C30B C29B C7B 114.2(12) . . ?
C30B C29B H29C 108.7 . . ?
C7B C29B H29C 108.7 . . ?
C30B C29B H29D 108.7 . . ?
C7B C29B H29D 108.7 . . ?
H29C C29B H29D 107.6 . . ?
C31B C30B C29B 117.8(14) . . ?
C31B C30B H30C 107.9 . . ?
C29B C30B H30C 107.9 . . ?
C31B C30B H30D 107.9 . . ?
C29B C30B H30D 107.9 . . ?
H30C C30B H30D 107.2 . . ?
C30B C31B C32B 118.7(17) . . ?
C30B C31B H31E 107.6 . . ?
C32B C31B H31E 107.6 . . ?
C30B C31B H31F 107.7 . . ?
C32B C31B H31F 107.6 . . ?
H31E C31B H31F 107.1 . . ?
C31B C32B H32D 109.5 . . ?
C31B C32B H32E 109.4 . . ?
H32D C32B H32E 109.5 . . ?
C31B C32B H32F 109.5 . . ?
H32D C32B H32F 109.5 . . ?
H32E C32B H32F 109.5 . . ?
C34B C33B C14B 111.9(12) . . ?
C34B C33B H33C 109.2 . . ?
C14B C33B H33C 109.2 . . ?
C34B C33B H33D 109.2 . . ?
C14B C33B H33D 109.2 . . ?
H33C C33B H33D 107.9 . . ?
C35B C34B C33B 116.0(15) . . ?
C35B C34B H34C 108.3 . . ?
C33B C34B H34C 108.3 . . ?
C35B C34B H34D 108.3 . . ?
C33B C34B H34D 108.3 . . ?
H34C C34B H34D 107.4 . . ?
C34B C35B C36B 118.7(16) . . ?
C34B C35B H35C 107.6 . . ?
C36B C35B H35C 107.6 . . ?
C34B C35B H35D 107.6 . . ?
C36B C35B H35D 107.7 . . ?
H35C C35B H35D 107.1 . . ?
C35B C36B H36D 109.5 . . ?
C35B C36B H36E 109.5 . . ?
H36D C36B H36E 109.5 . . ?
C35B C36B H36F 109.5 . . ?
H36D C36B H36F 109.5 . . ?
H36E C36B H36F 109.5 . . ?
C21B C37B C38B 112.3(13) . . ?
C21B C37B H37C 109.1 . . ?
C38B C37B H37C 109.1 . . ?
C21B C37B H37D 109.1 . . ?
C38B C37B H37D 109.1 . . ?
H37C C37B H37D 107.9 . . ?
C37B C38B C39B 112.9(13) . . ?
C37B C38B H38C 109 . . ?
C39B C38B H38C 109 . . ?
C37B C38B H38D 109 . . ?
C39B C38B H38D 109 . . ?
H38C C38B H38D 107.8 . . ?
C40B C39B C38B 110.6(13) . . ?
C40B C39B H39C 109.5 . . ?
C38B C39B H39C 109.5 . . ?
C40B C39B H39D 109.5 . . ?
C38B C39B H39D 109.5 . . ?
H39C C39B H39D 108.1 . . ?
C39B C40B H40D 109.5 . . ?
C39B C40B H40E 109.5 . . ?
H40D C40B H40E 109.5 . . ?
C39B C40B H40F 109.5 . . ?
H40D C40B H40F 109.5 . . ?
H40E C40B H40F 109.5 . . ?
C28B C41B C42B 109.6(13) . . ?
C28B C41B H41C 109.7 . . ?
C42B C41B H41C 109.7 . . ?
C28B C41B H41D 109.8 . . ?
C42B C41B H41D 109.8 . . ?
H41C C41B H41D 108.2 . . ?
C41B C42B C43B 112.1(13) . . ?
C41B C42B H42C 109.2 . . ?
C43B C42B H42C 109.2 . . ?
C41B C42B H42D 109.2 . . ?
C43B C42B H42D 109.2 . . ?
H42C C42B H42D 107.9 . . ?
C44B C43B C42B 109.2(14) . . ?
C44B C43B H43C 109.9 . . ?
C42B C43B H43C 109.8 . . ?
C44B C43B H43D 109.8 . . ?
C42B C43B H43D 109.8 . . ?
H43C C43B H43D 108.3 . . ?
C43B C44B H44D 109.4 . . ?
C43B C44B H44E 109.5 . . ?
H44D C44B H44E 109.5 . . ?
C43B C44B H44F 109.5 . . ?
H44D C44B H44F 109.5 . . ?
H44E C44B H44F 109.5 . . ?
C3CC N1 C1CC 110.4(8) . . ?
C3CC N1 C2CB 148(2) . . ?
C1CC N1 C2CB 100(2) . . ?
C3CC N1 C3CB 54.9(15) . . ?
C1CC N1 C3CB 103(2) . . ?
C2CB N1 C3CB 110.3(8) . . ?
C3CC N1 C2CC 110.1(8) . . ?
C1CC N1 C2CC 109.8(8) . . ?
C2CB N1 C2CC 65.6(16) . . ?
C3CB N1 C2CC 147(2) . . ?
C3CC N1 C1CB 102(2) . . ?
C1CC N1 C1CB 15(2) . . ?
C2CB N1 C1CB 109.4(8) . . ?
C3CB N1 C1CB 109.6(8) . . ?
C2CC N1 C1CB 102(2) . . ?
C3CC N1 C4CB 60.6(17) . . ?
C1CC N1 C4CB 125(2) . . ?
C2CB N1 C4CB 108.9(8) . . ?
C3CB N1 C4CB 109.0(8) . . ?
C2CC N1 C4CB 49.6(17) . . ?
C1CB N1 C4CB 109.5(8) . . ?
C3CC N1 C4CC 109.1(8) . . ?
C1CC N1 C4CC 108.9(8) . . ?
C2CB N1 C4CC 50.2(16) . . ?
C3CB N1 C4CC 60.1(16) . . ?
C2CC N1 C4CC 108.5(8) . . ?
C1CB N1 C4CC 124(2) . . ?
C4CB N1 C4CC 126(2) . . ?
N1 C1CB H1C1 109.5 . . ?
N1 C1CB H1C2 109.5 . . ?
H1C1 C1CB H1C2 109.5 . . ?
N1 C1CB H1C3 109.5 . . ?
H1C1 C1CB H1C3 109.5 . . ?
H1C2 C1CB H1C3 109.5 . . ?
N1 C2CB H2C1 109.5 . . ?
N1 C2CB H2C2 109.5 . . ?
H2C1 C2CB H2C2 109.5 . . ?
N1 C2CB H2C3 109.5 . . ?
H2C1 C2CB H2C3 109.5 . . ?
H2C2 C2CB H2C3 109.5 . . ?
N1 C3CB H3C1 109.5 . . ?
N1 C3CB H3C2 109.4 . . ?
H3C1 C3CB H3C2 109.5 . . ?
N1 C3CB H3C3 109.5 . . ?
H3C1 C3CB H3C3 109.5 . . ?
H3C2 C3CB H3C3 109.5 . . ?
N1 C4CB H4C1 109.4 . . ?
N1 C4CB H4C2 109.5 . . ?
H4C1 C4CB H4C2 109.5 . . ?
N1 C4CB H4C3 109.5 . . ?
H4C1 C4CB H4C3 109.5 . . ?
H4C2 C4CB H4C3 109.5 . . ?
N1 C1CC H1C4 109.5 . . ?
N1 C1CC H1C5 109.5 . . ?
H1C4 C1CC H1C5 109.5 . . ?
N1 C1CC H1C6 109.5 . . ?
H1C4 C1CC H1C6 109.5 . . ?
H1C5 C1CC H1C6 109.5 . . ?
N1 C2CC H2C4 109.5 . . ?
N1 C2CC H2C5 109.5 . . ?
H2C4 C2CC H2C5 109.5 . . ?
N1 C2CC H2C6 109.5 . . ?
H2C4 C2CC H2C6 109.5 . . ?
H2C5 C2CC H2C6 109.5 . . ?
N1 C3CC H3C4 109.5 . . ?
N1 C3CC H3C5 109.5 . . ?
H3C4 C3CC H3C5 109.5 . . ?
N1 C3CC H3C6 109.5 . . ?
H3C4 C3CC H3C6 109.5 . . ?
H3C5 C3CC H3C6 109.5 . . ?
N1 C4CC H4C4 109.5 . . ?
N1 C4CC H4C5 109.5 . . ?
H4C4 C4CC H4C5 109.5 . . ?
N1 C4CC H4C6 109.5 . . ?
H4C4 C4CC H4C6 109.5 . . ?
H4C5 C4CC H4C6 109.5 . . ?
C2M O1M H1M 109.5 . . ?
O1M C2M H2MA 109.5 . . ?
O1M C2M H2MB 109.5 . . ?
H2MA C2M H2MB 109.5 . . ?
O1M C2M H2MC 109.5 . . ?
H2MA C2M H2MC 109.5 . . ?
H2MB C2M H2MC 109.5 . . ?
C4M O3M H3M 109.5 . . ?
O3M C4M H4MA 109.5 . . ?
O3M C4M H4MB 109.5 . . ?
H4MA C4M H4MB 109.5 . . ?
O3M C4M H4MC 109.5 . . ?
H4MA C4M H4MC 109.5 . . ?
H4MB C4M H4MC 109.5 . . ?
C6M O5M H5M 109.5 . . ?
O5M C6M H6MA 109.5 . . ?
O5M C6M H6MB 109.5 . . ?
H6MA C6M H6MB 109.5 . . ?
O5M C6M H6MC 109.5 . . ?
H6MA C6M H6MC 109.5 . . ?
H6MB C6M H6MC 109.5 . . ?
C8M O7M H7M 109.5 . . ?
O7M C8M H8MA 109.5 . . ?
O7M C8M H8MB 109.5 . . ?
H8MA C8M H8MB 109.5 . . ?
O7M C8M H8MC 109.4 . . ?
H8MA C8M H8MC 109.5 . . ?
H8MB C8M H8MC 109.5 . . ?
C10M O9M H9M 109.4 . . ?
O9M C10M H10A 109.4 . . ?
O9M C10M H10B 109.5 . . ?
H10A C10M H10B 109.5 . . ?
O9M C10M H10C 109.4 . . ?
H10A C10M H10C 109.5 . . ?
H10B C10M H10C 109.5 . . ?

loop_
_geom_bond_atom_site_label_1
_geom_bond_atom_site_label_2
_geom_bond_distance
_geom_bond_site_symmetry_2
_geom_bond_publ_flag
C1 C6 1.39(2) . ?
C1 C2 1.40(2) . ?
C1 C28 1.51(2) . ?
O4 C4 1.373(19) . ?
O4 H4 0.84 . ?
C2 C3 1.31(2) . ?
C2 H2 0.95 . ?
C3 C4 1.40(2) . ?
C3 C7 1.54(2) . ?
C4 C5 1.41(2) . ?
C5 C6 1.40(2) . ?
C5 H5 0.95 . ?
C6 O6 1.386(17) . ?
O6 H6 0.84 . ?
C7 C29 1.533(19) . ?
C7 C8 1.60(2) . ?
C7 H7 1 . ?
C8 C9 1.36(2) . ?
C8 C13A 1.41(2) . ?
C9 C10 1.38(2) . ?
C9 H9 0.95 . ?
C10 C11 1.45(2) . ?
C10 C14 1.48(2) . ?
C11 O11 1.364(17) . ?
C11 C12 1.40(2) . ?
O11 H11 0.84 . ?
C12 C13A 1.34(2) . ?
C12 H12 0.95 . ?
C13A O13 1.412(19) . ?
O13 H13 0.84 . ?
C14 C15 1.48(2) . ?
C14 C33 1.545(19) . ?
C14 H14 1 . ?
C15 C20 1.33(2) . ?
C15 C16 1.43(2) . ?
C16 C17 1.42(2) . ?
C16 H16 0.95 . ?
C17 C18 1.37(2) . ?
C17 C21 1.51(2) . ?
C18 O18 1.365(17) . ?
C18 C19 1.38(2) . ?
O18 H18 0.84 . ?
C19 C20 1.39(2) . ?
C19 H19 0.95 . ?
C20 O20 1.376(17) . ?
O20 H20 0.84 . ?
C21 C22 1.491(19) . ?
C21 C37 1.55(2) . ?
C21 H21 1 . ?
C22 C23 1.37(2) . ?
C22 C27 1.42(2) . ?
C23 C24 1.40(2) . ?
C23 H23 0.95 . ?
C24 C25 1.38(2) . ?
C24 C28 1.593(19) . ?
C25 C26 1.36(2) . ?
C25 O25 1.399(18) . ?
O25 H25 0.84 . ?
C26 C27 1.39(2) . ?
C26 H26 0.95 . ?
C27 O27 1.371(17) . ?
O27 H27 0.84 . ?
C28 C41 1.50(2) . ?
C28 H28 1 . ?
C29 C30 1.526(19) . ?
C29 H29A 0.99 . ?
C29 H29B 0.99 . ?
C30 C31 1.47(2) . ?
C30 H30A 0.99 . ?
C30 H30B 0.99 . ?
C31 C32 1.50(2) . ?
C31 H31B 0.99 . ?
C31 H31C 0.99 . ?
C32 H32A 0.98 . ?
C32 H32B 0.98 . ?
C32 H32C 0.98 . ?
C33 C34 1.532(19) . ?
C33 H33A 0.99 . ?
C33 H33B 0.99 . ?
C34 C35 1.53(2) . ?
C34 H34A 0.99 . ?
C34 H34B 0.99 . ?
C35 C36 1.51(3) . ?
C35 H35A 0.99 . ?
C35 H35B 0.99 . ?
C36 H36A 1.037 . ?
C36 H36B 0.9312 . ?
C36 H36C 0.943 . ?
C37 C38 1.59(2) . ?
C37 H37A 0.99 . ?
C37 H37B 0.99 . ?
C38 C39 1.51(2) . ?
C38 H38A 0.99 . ?
C38 H38B 0.99 . ?
C39 C40 1.53(2) . ?
C39 H39A 0.99 . ?
C39 H39B 0.99 . ?
C40 H40A 0.98 . ?
C40 H40B 0.98 . ?
C40 H40C 0.98 . ?
C41 C42 1.48(2) . ?
C41 H41A 0.99 . ?
C41 H41B 0.99 . ?
C42 C43 1.49(2) . ?
C42 H42A 0.99 . ?
C42 H42B 0.99 . ?
C43 C44 1.49(2) . ?
C43 H43A 0.99 . ?
C43 H43B 0.99 . ?
C44 H44A 0.98 . ?
C44 H44B 0.98 . ?
C44 H44C 0.98 . ?
C1B C2B 1.40(2) . ?
C1B C6B 1.44(2) . ?
C1B C28B 1.487(19) . ?
C2B C3B 1.35(2) . ?
C2B H2B 0.95 . ?
C3B C4B 1.36(2) . ?
C3B C7B 1.59(2) . ?
C4B O4B 1.344(18) . ?
C4B C5B 1.41(2) . ?
O4B H4B 0.84 . ?
C5B C6B 1.38(2) . ?
C5B H5B 0.95 . ?
C6B O6B 1.380(17) . ?
O6B H6B 0.84 . ?
C7B C8B 1.53(2) . ?
C7B C29B 1.528(19) . ?
C7B H7B 1 . ?
C8B C13B 1.37(2) . ?
C8B C9B 1.40(2) . ?
C9B C10B 1.34(2) . ?
C9B H9B 0.95 . ?
C10B C11B 1.38(2) . ?
C10B C14B 1.507(19) . ?
C11B C12B 1.41(2) . ?
C11B O11B 1.414(19) . ?
O11B H11B 0.84 . ?
C12B C13B 1.36(2) . ?
C12B H12B 0.95 . ?
C13B O13B 1.399(18) . ?
O13B H13B 0.84 . ?
C14B C15B 1.52(2) . ?
C14B C33B 1.61(2) . ?
C14B H14B 1 . ?
C15B C16B 1.374(19) . ?
C15B C20B 1.37(2) . ?
C16B C17B 1.433(19) . ?
C16B H16B 0.95 . ?
C17B C18B 1.380(19) . ?
C17B C21B 1.538(19) . ?
C18B O18B 1.378(16) . ?
C18B C19B 1.41(2) . ?
O18B H18B 0.84 . ?
C19B C20B 1.36(2) . ?
C19B H19B 0.95 . ?
C20B O20B 1.366(17) . ?
O20B H20B 0.84 . ?
C21B C37B 1.50(2) . ?
C21B C22B 1.54(2) . ?
C21B H21B 1 . ?
C22B C27B 1.42(2) . ?
C22B C23B 1.43(2) . ?
C23B C24B 1.35(2) . ?
C23B H23B 0.95 . ?
C24B C25B 1.37(2) . ?
C24B C28B 1.51(2) . ?
C25B C26B 1.37(2) . ?
C25B O25B 1.423(18) . ?
O25B H25B 0.84 . ?
C26B C27B 1.35(2) . ?
C26B H26B 0.95 . ?
C27B O27B 1.409(19) . ?
O27B H27B 0.84 . ?
C28B C41B 1.52(2) . ?
C28B H28B 1 . ?
C29B C30B 1.46(2) . ?
C29B H29C 0.99 . ?
C29B H29D 0.99 . ?
C30B C31B 1.39(2) . ?
C30B H30C 0.99 . ?
C30B H30D 0.99 . ?
C31B C32B 1.55(2) . ?
C31B H31E 0.99 . ?
C31B H31F 0.99 . ?
C32B H32D 0.98 . ?
C32B H32E 0.98 . ?
C32B H32F 0.98 . ?
C33B C34B 1.50(2) . ?
C33B H33C 0.99 . ?
C33B H33D 0.99 . ?
C34B C35B 1.39(2) . ?
C34B H34C 0.99 . ?
C34B H34D 0.99 . ?
C35B C36B 1.55(3) . ?
C35B H35C 0.99 . ?
C35B H35D 0.99 . ?
C36B H36D 0.98 . ?
C36B H36E 0.98 . ?
C36B H36F 0.98 . ?
C37B C38B 1.51(2) . ?
C37B H37C 0.99 . ?
C37B H37D 0.99 . ?
C38B C39B 1.61(2) . ?
C38B H38C 0.99 . ?
C38B H38D 0.99 . ?
C39B C40B 1.53(2) . ?
C39B H39C 0.99 . ?
C39B H39D 0.99 . ?
C40B H40D 0.98 . ?
C40B H40E 0.98 . ?
C40B H40F 0.98 . ?
C41B C42B 1.57(2) . ?
C41B H41C 0.99 . ?
C41B H41D 0.99 . ?
C42B C43B 1.60(2) . ?
C42B H42C 0.99 . ?
C42B H42D 0.99 . ?
C43B C44B 1.51(2) . ?
C43B H43C 0.99 . ?
C43B H43D 0.99 . ?
C44B H44D 0.98 . ?
C44B H44E 0.98 . ?
C44B H44F 0.98 . ?
N1 C3CC 1.517(9) . ?
N1 C1CC 1.521(9) . ?
N1 C2CB 1.522(9) . ?
N1 C3CB 1.522(9) . ?
N1 C2CC 1.524(9) . ?
N1 C1CB 1.524(9) . ?
N1 C4CB 1.530(9) . ?
N1 C4CC 1.536(9) . ?
C1CB H1C1 0.98 . ?
C1CB H1C2 0.98 . ?
C1CB H1C3 0.98 . ?
C2CB H2C1 0.98 . ?
C2CB H2C2 0.98 . ?
C2CB H2C3 0.98 . ?
C3CB H3C1 0.98 . ?
C3CB H3C2 0.98 . ?
C3CB H3C3 0.98 . ?
C4CB H4C1 0.98 . ?
C4CB H4C2 0.98 . ?
C4CB H4C3 0.98 . ?
C1CC H1C4 0.98 . ?
C1CC H1C5 0.98 . ?
C1CC H1C6 0.98 . ?
C2CC H2C4 0.98 . ?
C2CC H2C5 0.98 . ?
C2CC H2C6 0.98 . ?
C3CC H3C4 0.98 . ?
C3CC H3C5 0.98 . ?
C3CC H3C6 0.98 . ?
C4CC H4C4 0.98 . ?
C4CC H4C5 0.98 . ?
C4CC H4C6 0.98 . ?
O1M C2M 1.420(19) . ?
O1M H1M 0.84 . ?
C2M H2MA 0.98 . ?
C2M H2MB 0.98 . ?
C2M H2MC 0.98 . ?
O3M C4M 1.30(3) . ?
O3M H3M 0.84 . ?
C4M H4MA 0.98 . ?
C4M H4MB 0.98 . ?
C4M H4MC 0.98 . ?
O5M C6M 1.32(2) . ?
O5M H5M 0.84 . ?
C6M H6MA 0.98 . ?
C6M H6MB 0.98 . ?
C6M H6MC 0.98 . ?
O7M C8M 1.390(19) . ?
O7M H7M 0.84 . ?
C8M H8MA 0.98 . ?
C8M H8MB 0.98 . ?
C8M H8MC 0.98 . ?
O9M C10M 1.24(4) . ?
O9M H9M 0.84 . ?
C10M H10A 0.98 . ?
C10M H10B 0.98 . ?
C10M H10C 0.98 . ?

loop_
_geom_hbond_atom_site_label_D
_geom_hbond_atom_site_label_H
_geom_hbond_atom_site_label_A
_geom_hbond_distance_DH
_geom_hbond_distance_HA
_geom_hbond_distance_DA
_geom_hbond_angle_DHA
_geom_hbond_site_symmetry_A
O4 H4 O1W 0.84 1.74 2.57(2) 169.2 .
O6 H6 O3W 0.84 1.84 2.656(15) 164.5 .
O11 H11 O20 0.84 1.88 2.704(15) 167.5 .
O13 H13 O4 0.84 2.18 2.730(16) 122.6 .
O18 H18 O27 0.84 1.86 2.699(16) 177.2 .
O20 H20 O2W 0.84 1.88 2.699(16) 164.2 .
O25 H25 O6 0.84 1.91 2.730(15) 165.7 .
O27 H27 O5M 0.84 1.92 2.744(15) 165.3 .
O4B H4B O1M 0.84 1.83 2.656(15) 166.6 .
O6B H6B O3M 0.84 1.81 2.646(16) 175 .
O13B H13B O4B 0.84 1.85 2.669(16) 166.1 .
O18B H18B O27B 0.84 1.87 2.650(15) 153 .
O20B H20B O7M 0.84 1.82 2.634(17) 164.1 .
O27B H27B O9M 0.84 2.3 3.08(3) 156 .
O1M H1M O13 0.84 1.9 2.725(16) 167.7 .
O3M H3M O11 0.84 2.21 2.702(17) 117.7 .
O5M H5M O18B 0.84 2.15 2.651(14) 117.7 .
O7M H7M O25 0.84 1.93 2.682(16) 149.2 .
O9M H9M O18 0.84 1.73 2.57(3) 177.2 .

loop_
_geom_torsion_atom_site_label_1
_geom_torsion_atom_site_label_2
_geom_torsion_atom_site_label_3
_geom_torsion_atom_site_label_4
_geom_torsion
_geom_torsion_site_symmetry_1
_geom_torsion_site_symmetry_2
_geom_torsion_site_symmetry_3
_geom_torsion_site_symmetry_4
_geom_torsion_publ_flag
C6 C1 C2 C3 4(2) . . . . ?
C28 C1 C2 C3 -179.3(15) . . . . ?
C1 C2 C3 C4 -1(3) . . . . ?
C1 C2 C3 C7 178.0(15) . . . . ?
C2 C3 C4 O4 179.1(14) . . . . ?
C7 C3 C4 O4 0(2) . . . . ?
C2 C3 C4 C5 2(2) . . . . ?
C7 C3 C4 C5 -177.4(14) . . . . ?
O4 C4 C5 C6 177.4(14) . . . . ?
C3 C4 C5 C6 -5(2) . . . . ?
C2 C1 C6 O6 177.5(13) . . . . ?
C28 C1 C6 O6 0(2) . . . . ?
C2 C1 C6 C5 -8(2) . . . . ?
C28 C1 C6 C5 175.3(13) . . . . ?
C4 C5 C6 C1 8(2) . . . . ?
C4 C5 C6 O6 -176.7(13) . . . . ?
C2 C3 C7 C29 -41(2) . . . . ?
C4 C3 C7 C29 137.5(15) . . . . ?
C2 C3 C7 C8 85.5(18) . . . . ?
C4 C3 C7 C8 -95.6(17) . . . . ?
C29 C7 C8 C9 36.2(17) . . . . ?
C3 C7 C8 C9 -89.8(15) . . . . ?
C29 C7 C8 C13A -142.3(13) . . . . ?
C3 C7 C8 C13A 91.8(14) . . . . ?
C13A C8 C9 C10 -0.3(18) . . . . ?
C7 C8 C9 C10 -178.7(12) . . . . ?
C8 C9 C10 C11 1.6(18) . . . . ?
C8 C9 C10 C14 179.4(14) . . . . ?
C9 C10 C11 O11 179.4(12) . . . . ?
C14 C10 C11 O11 2(2) . . . . ?
C9 C10 C11 C12 -2(2) . . . . ?
C14 C10 C11 C12 -179.3(14) . . . . ?
O11 C11 C12 C13A 179.2(14) . . . . ?
C10 C11 C12 C13A 0(2) . . . . ?
C11 C12 C13A C8 1(2) . . . . ?
C11 C12 C13A O13 -179.5(13) . . . . ?
C9 C8 C13A C12 -1(2) . . . . ?
C7 C8 C13A C12 177.1(12) . . . . ?
C9 C8 C13A O13 179.6(12) . . . . ?
C7 C8 C13A O13 -1.9(19) . . . . ?
C9 C10 C14 C15 91.2(16) . . . . ?
C11 C10 C14 C15 -91.2(16) . . . . ?
C9 C10 C14 C33 -38.3(19) . . . . ?
C11 C10 C14 C33 139.3(13) . . . . ?
C10 C14 C15 C20 93.8(18) . . . . ?
C33 C14 C15 C20 -137.8(15) . . . . ?
C10 C14 C15 C16 -87.7(16) . . . . ?
C33 C14 C15 C16 40.8(19) . . . . ?
C20 C15 C16 C17 -1(2) . . . . ?
C14 C15 C16 C17 -179.6(14) . . . . ?
C15 C16 C17 C18 3(2) . . . . ?
C15 C16 C17 C21 -178.6(13) . . . . ?
C16 C17 C18 O18 178.4(13) . . . . ?
C21 C17 C18 O18 0(2) . . . . ?
C16 C17 C18 C19 -4(2) . . . . ?
C21 C17 C18 C19 177.8(14) . . . . ?
O18 C18 C19 C20 -179.3(14) . . . . ?
C17 C18 C19 C20 3(2) . . . . ?
C16 C15 C20 O20 180.0(12) . . . . ?
C14 C15 C20 O20 -1(2) . . . . ?
C16 C15 C20 C19 0(2) . . . . ?
C14 C15 C20 C19 178.6(15) . . . . ?
C18 C19 C20 C15 -1(2) . . . . ?
C18 C19 C20 O20 179.1(13) . . . . ?
C18 C17 C21 C22 -93.3(18) . . . . ?
C16 C17 C21 C22 88.2(17) . . . . ?
C18 C17 C21 C37 136.1(16) . . . . ?
C16 C17 C21 C37 -42.4(19) . . . . ?
C17 C21 C22 C23 -91.2(16) . . . . ?
C37 C21 C22 C23 39.5(18) . . . . ?
C17 C21 C22 C27 86.3(18) . . . . ?
C37 C21 C22 C27 -143.1(14) . . . . ?
C27 C22 C23 C24 1.3(18) . . . . ?
C21 C22 C23 C24 178.9(13) . . . . ?
C22 C23 C24 C25 -2.5(19) . . . . ?
C22 C23 C24 C28 178.1(13) . . . . ?
C23 C24 C25 C26 5(2) . . . . ?
C28 C24 C25 C26 -175.9(12) . . . . ?
C23 C24 C25 O25 177.7(12) . . . . ?
C28 C24 C25 O25 -3(2) . . . . ?
C24 C25 C26 C27 -6(2) . . . . ?
O25 C25 C26 C27 -179.4(14) . . . . ?
C25 C26 C27 O27 -176.8(15) . . . . ?
C25 C26 C27 C22 5(2) . . . . ?
C23 C22 C27 O27 179.2(12) . . . . ?
C21 C22 C27 O27 2(2) . . . . ?
C23 C22 C27 C26 -2(2) . . . . ?
C21 C22 C27 C26 -180.0(13) . . . . ?
C6 C1 C28 C41 -138.8(14) . . . . ?
C2 C1 C28 C41 44(2) . . . . ?
C6 C1 C28 C24 92.0(16) . . . . ?
C2 C1 C28 C24 -84.8(17) . . . . ?
C25 C24 C28 C41 140.9(14) . . . . ?
C23 C24 C28 C41 -39.7(18) . . . . ?
C25 C24 C28 C1 -90.4(16) . . . . ?
C23 C24 C28 C1 88.9(15) . . . . ?
C3 C7 C29 C30 -174.1(14) . . . . ?
C8 C7 C29 C30 61.1(17) . . . . ?
C7 C29 C30 C31 -176.8(15) . . . . ?
C29 C30 C31 C32 -177.1(17) . . . . ?
C10 C14 C33 C34 -65.2(17) . . . . ?
C15 C14 C33 C34 167.0(13) . . . . ?
C14 C33 C34 C35 178.2(16) . . . . ?
C33 C34 C35 C36 174.4(17) . . . . ?
C22 C21 C37 C38 61.1(17) . . . . ?
C17 C21 C37 C38 -168.6(13) . . . . ?
C21 C37 C38 C39 -173.7(15) . . . . ?
C37 C38 C39 C40 -179.2(17) . . . . ?
C1 C28 C41 C42 172.4(14) . . . . ?
C24 C28 C41 C42 -59.9(18) . . . . ?
C28 C41 C42 C43 -177.5(14) . . . . ?
C41 C42 C43 C44 172.3(18) . . . . ?
C6B C1B C2B C3B -1.6(18) . . . . ?
C28B C1B C2B C3B 178.3(13) . . . . ?
C1B C2B C3B C4B 4.0(19) . . . . ?
C1B C2B C3B C7B 177.9(13) . . . . ?
C2B C3B C4B O4B 177.8(12) . . . . ?
C7B C3B C4B O4B 4(2) . . . . ?
C2B C3B C4B C5B -3(2) . . . . ?
C7B C3B C4B C5B -176.8(12) . . . . ?
O4B C4B C5B C6B 178.6(14) . . . . ?
C3B C4B C5B C6B -1(2) . . . . ?
C4B C5B C6B O6B 180.0(14) . . . . ?
C4B C5B C6B C1B 3.4(19) . . . . ?
C2B C1B C6B C5B -2.1(19) . . . . ?
C28B C1B C6B C5B 178.0(12) . . . . ?
C2B C1B C6B O6B -179.0(11) . . . . ?
C28B C1B C6B O6B 1(2) . . . . ?
C2B C3B C7B C8B 85.6(15) . . . . ?
C4B C3B C7B C8B -100.4(14) . . . . ?
C2B C3B C7B C29B -42.5(16) . . . . ?
C4B C3B C7B C29B 131.5(13) . . . . ?
C29B C7B C8B C13B -147.5(14) . . . . ?
C3B C7B C8B C13B 88.1(17) . . . . ?
C29B C7B C8B C9B 30(2) . . . . ?
C3B C7B C8B C9B -93.9(17) . . . . ?
C13B C8B C9B C10B 1(3) . . . . ?
C7B C8B C9B C10B -177.0(15) . . . . ?
C8B C9B C10B C11B -2(3) . . . . ?
C8B C9B C10B C14B -177.6(15) . . . . ?
C9B C10B C11B C12B 2(2) . . . . ?
C14B C10B C11B C12B 178.5(14) . . . . ?
C9B C10B C11B O11B -176.7(16) . . . . ?
C14B C10B C11B O11B 0(2) . . . . ?
C10B C11B C12B C13B -2(3) . . . . ?
O11B C11B C12B C13B 176.8(15) . . . . ?
C11B C12B C13B C8B 2(3) . . . . ?
C11B C12B C13B O13B -178.7(15) . . . . ?
C9B C8B C13B C12B -1(2) . . . . ?
C7B C8B C13B C12B 177.3(15) . . . . ?
C9B C8B C13B O13B 179.4(15) . . . . ?
C7B C8B C13B O13B -2(2) . . . . ?
C9B C10B C14B C15B 88.6(18) . . . . ?
C11B C10B C14B C15B -87.1(17) . . . . ?
C9B C10B C14B C33B -37(2) . . . . ?
C11B C10B C14B C33B 146.9(14) . . . . ?
C10B C14B C15B C16B -76.9(16) . . . . ?
C33B C14B C15B C16B 49.5(16) . . . . ?
C10B C14B C15B C20B 98.6(15) . . . . ?
C33B C14B C15B C20B -134.9(13) . . . . ?
C20B C15B C16B C17B 5.5(18) . . . . ?
C14B C15B C16B C17B -179.0(12) . . . . ?
C15B C16B C17B C18B -3.8(17) . . . . ?
C15B C16B C17B C21B 176.3(13) . . . . ?
C16B C17B C18B O18B -177.8(11) . . . . ?
C21B C17B C18B O18B 2(2) . . . . ?
C16B C17B C18B C19B 1.7(19) . . . . ?
C21B C17B C18B C19B -178.4(12) . . . . ?
O18B C18B C19B C20B 178.1(13) . . . . ?
C17B C18B C19B C20B -1.4(19) . . . . ?
C18B C19B C20B O20B 177.2(14) . . . . ?
C18B C19B C20B C15B 3.0(19) . . . . ?
C16B C15B C20B O20B -179.2(12) . . . . ?
C14B C15B C20B O20B 5(2) . . . . ?
C16B C15B C20B C19B -5(2) . . . . ?
C14B C15B C20B C19B 179.4(12) . . . . ?
C18B C17B C21B C37B 131.5(14) . . . . ?
C16B C17B C21B C37B -48.6(16) . . . . ?
C18B C17B C21B C22B -96.9(16) . . . . ?
C16B C17B C21B C22B 83.0(15) . . . . ?
C37B C21B C22B C27B -147.0(15) . . . . ?
C17B C21B C22B C27B 84.8(17) . . . . ?
C37B C21B C22B C23B 30(2) . . . . ?
C17B C21B C22B C23B -97.8(16) . . . . ?
C27B C22B C23B C24B -1(2) . . . . ?
C21B C22B C23B C24B -178.7(14) . . . . ?
C22B C23B C24B C25B -2(2) . . . . ?
C22B C23B C24B C28B -177.7(14) . . . . ?
C23B C24B C25B C26B 2(2) . . . . ?
C28B C24B C25B C26B 178.0(15) . . . . ?
C23B C24B C25B O25B -178.1(14) . . . . ?
C28B C24B C25B O25B -2(2) . . . . ?
C24B C25B C26B C27B 1(3) . . . . ?
O25B C25B C26B C27B -178.7(14) . . . . ?
C25B C26B C27B O27B -179.2(15) . . . . ?
C25B C26B C27B C22B -4(2) . . . . ?
C23B C22B C27B C26B 4(2) . . . . ?
C21B C22B C27B C26B -178.0(14) . . . . ?
C23B C22B C27B O27B 179.3(14) . . . . ?
C21B C22B C27B O27B -3(2) . . . . ?
C2B C1B C28B C24B -82.8(17) . . . . ?
C6B C1B C28B C24B 97.2(16) . . . . ?
C2B C1B C28B C41B 45.2(18) . . . . ?
C6B C1B C28B C41B -134.8(15) . . . . ?
C23B C24B C28B C1B 93.8(18) . . . . ?
C25B C24B C28B C1B -81.8(18) . . . . ?
C23B C24B C28B C41B -34(2) . . . . ?
C25B C24B C28B C41B 150.7(15) . . . . ?
C8B C7B C29B C30B 174.5(14) . . . . ?
C3B C7B C29B C30B -62.8(16) . . . . ?
C7B C29B C30B C31B 170.0(16) . . . . ?
C29B C30B C31B C32B 179.4(17) . . . . ?
C10B C14B C33B C34B -169.0(13) . . . . ?
C15B C14B C33B C34B 63.2(16) . . . . ?
C14B C33B C34B C35B -176.5(16) . . . . ?
C33B C34B C35B C36B 179.4(17) . . . . ?
C17B C21B C37B C38B -59.5(16) . . . . ?
C22B C21B C37B C38B 173.9(13) . . . . ?
C21B C37B C38B C39B 166.2(14) . . . . ?
C37B C38B C39B C40B 176.3(15) . . . . ?
C1B C28B C41B C42B 65.1(16) . . . . ?
C24B C28B C41B C42B -167.2(12) . . . . ?
C28B C41B C42B C43B -174.0(13) . . . . ?
C41B C42B C43B C44B -179.1(15) . . . . ?
